data_7115690
loop_
_publ_author_name
'Brodie L. Reid'
'Stefano Stagni'
'Joanna M. Malicka'
'Massimo Cocchi'
'Garry S. Hanan'
'Mark I. Ogden'
'Massimiliano Massi'

_publ_section_title
;
 Lanthanoid beta-triketonates: a new class of highly efficient NIR
 emitters for bright NIR-OLEDs
;
_journal_name_full Chem.Commun.
_journal_page_first 11580
_journal_paper_doi 10.1039/C4cc04961F
_journal_volume 50
_journal_year 2014
_chemical_formula_moiety 'C180 H132 K2 O26 Yb2'
_chemical_formula_sum 'C180 H132 K2 O26 Yb2'
_chemical_formula_weight 3135.13
_chemical_name_systematic
;
 ?
;
_space_group_crystal_system triclinic
_space_group_IT_number 2
_space_group_name_Hall '-P 1'
_space_group_name_H-M_alt 'P -1'
_symmetry_space_group_name_Hall '-P 1'
_symmetry_space_group_name_H-M 'P -1'
_atom_sites_solution_hydrogens mixed
_audit_creation_date 2014-03-24
_audit_creation_method
;
Olex2 1.2
(compiled 2013.12.10 svn.r2850 for OlexSys, GUI svn.r4736)
;
_cell_angle_alpha 102.772(4)
_cell_angle_beta 90.083(4)
_cell_angle_gamma 91.038(4)
_cell_formula_units_Z 1
_cell_length_a 14.1075(12)
_cell_length_b 14.4693(12)
_cell_length_c 17.9695(14)
_cell_measurement_reflns_used 9257
_cell_measurement_temperature 100(2)
_cell_measurement_theta_max 69.598
_cell_measurement_theta_min 2.522
_cell_volume 3576.6(5)
_computing_molecular_graphics 'Olex2 (Dolomanov et al., 2009)'
_computing_publication_material 'Olex2 (Dolomanov et al., 2009)'
_computing_structure_refinement 'XL (Sheldrick, 2008)'
_diffrn_ambient_temperature 100(2)
_diffrn_measured_fraction_theta_full 0.993
_diffrn_measured_fraction_theta_max 0.986
_diffrn_measurement_device_type 'Bruker Microstar'
_diffrn_measurement_method '\f and \w scans'
_diffrn_radiation_monochromator 'Helios optics'
_diffrn_radiation_type CuK\a
_diffrn_radiation_wavelength 1.54178
_diffrn_reflns_av_R_equivalents 0.0685
_diffrn_reflns_av_unetI/netI 0.0237
_diffrn_reflns_Laue_measured_fraction_full 0.993
_diffrn_reflns_Laue_measured_fraction_max 0.986
_diffrn_reflns_limit_h_max 17
_diffrn_reflns_limit_h_min -17
_diffrn_reflns_limit_k_max 17
_diffrn_reflns_limit_k_min -17
_diffrn_reflns_limit_l_max 19
_diffrn_reflns_limit_l_min -21
_diffrn_reflns_number 254230
_diffrn_reflns_point_group_measured_fraction_full 0.993
_diffrn_reflns_point_group_measured_fraction_max 0.986
_diffrn_reflns_theta_full 67.679
_diffrn_reflns_theta_max 70.375
_diffrn_reflns_theta_min 2.521
_diffrn_source 'Rotating Anode'
_diffrn_standards_number 0
_exptl_absorpt_coefficient_mu 3.494
_exptl_absorpt_correction_T_max 0.7533
_exptl_absorpt_correction_T_min 0.4788
_exptl_absorpt_correction_type multi-scan
_exptl_absorpt_process_details
;
SADABS-2012/1 (Bruker,2012) was used for absorption correction.
wR2(int) was 0.1203 before and 0.0870 after correction.
The Ratio of minimum to maximum transmission is 0.6356.
The \l/2 correction factor is 0.0015.
;
_exptl_crystal_colour yellow
_exptl_crystal_colour_primary yellow
_exptl_crystal_density_diffrn 1.456
_exptl_crystal_description plates
_exptl_crystal_F_000 1598
_exptl_crystal_size_max 0.286
_exptl_crystal_size_mid 0.091
_exptl_crystal_size_min 0.078
_refine_diff_density_max 2.638
_refine_diff_density_min -1.931
_refine_diff_density_rms 0.130
_refine_ls_extinction_method none
_refine_ls_goodness_of_fit_ref 1.061
_refine_ls_hydrogen_treatment mixed
_refine_ls_matrix_type full
_refine_ls_number_parameters 950
_refine_ls_number_reflns 13465
_refine_ls_number_restraints 8
_refine_ls_restrained_S_all 1.070
_refine_ls_R_factor_all 0.0634
_refine_ls_R_factor_gt 0.0589
_refine_ls_shift/su_max 0.001
_refine_ls_shift/su_mean 0.000
_refine_ls_structure_factor_coef Fsqd
_refine_ls_weighting_details 'w=1/[\s^2^(Fo^2^)+(0.1031P)^2^+6.7909P] where P=(Fo^2^+2Fc^2^)/3'
_refine_ls_weighting_scheme calc
_refine_ls_wR_factor_gt 0.1549
_refine_ls_wR_factor_ref 0.1622
_reflns_Friedel_coverage 0.000
_reflns_number_gt 12372
_reflns_number_total 13465
_reflns_threshold_expression 'I > 2\s(I)'
_cod_data_source_file c4cc04961f2.cif
_cod_data_source_block brod11_0m
_cod_database_code 7115690
_shelxl_version_number 2013-3
_shelx_space_group_comment
;
The symmetry employed for this shelxl refinement is uniquely defined
by the following loop, which should always be used as a source of
symmetry information in preference to the above space-group names.
They are only intended as comments.
;
_olex2_refinement_description
;
1. Fixed Uiso
 At 1.2 times of:
  All C(H) groups, All C(H,H) groups
 At 1.5 times of:
  All C(H,H,H) groups, All O(H) groups
2. Restrained distances
 O501-H501
 0.85 with sigma of 0.01
 C302-C305
 1.5 with sigma of 0.02
 C205-C202
 1.5 with sigma of 0.02
 C204-C217
 1.5 with sigma of 0.02
 C305-C302
 1.3 with sigma of 0.02
 C205-C202
 1.3 with sigma of 0.02
 C501-H501
 1.909817 with sigma of 0.02
 K1-H501
 3.33927 with sigma of 0.02
3.a Secondary CH2 refined with riding coordinates:
 C501(H50A,H50B)
3.b Aromatic/amide H refined with riding coordinates:
 C106(H106), C107(H107), C108(H108), C109(H109), C110(H110), C112(H112),
 C113(H113), C114(H114), C115(H115), C116(H116), C118(H118), C119(H119),
 C120(H120), C121(H121), C122(H122), C206(H206), C207(H207), C208(H208),
 C209(H209), C210(H210), C212(H212), C213(H213), C214(H214), C215(H215),
 C216(H216), C218(H218), C219(H219), C220(H220), C221(H221), C222(H222),
 C306(H306), C307(H307), C308(H308), C309(H309), C310(H310), C312(H312),
 C313(H313), C314(H314), C315(H315), C316(H316), C318(H318), C319(H319),
 C320(H320), C321(H321), C322(H322), C406(H406), C407(H407), C408(H408),
 C409(H409), C410(H410), C412(H412), C413(H413), C414(H414), C415(H415),
 C416(H416), C418(H418), C419(H419), C420(H420), C421(H421), C422(H422)
3.c Idealised Me refined as rotating group:
 C502(H50C,H50D,H50E)
;

loop_
_space_group_symop_operation_xyz
'x, y, z'
'-x, -y, -z'

loop_
_atom_site_label
_atom_site_type_symbol
_atom_site_fract_x
_atom_site_fract_y
_atom_site_fract_z
_atom_site_U_iso_or_equiv
_atom_site_adp_type
_atom_site_occupancy
_atom_site_site_symmetry_order
_atom_site_calc_flag
_atom_site_refinement_flags_posn
C101 C 0.0367(3) 0.4146(3) 0.0961(2) 0.0395(9) Uani 1 1 d .
C102 C -0.0042(3) 0.5028(3) 0.1243(2) 0.0383(9) Uani 1 1 d .
C103 C -0.0212(3) 0.3266(3) 0.0669(2) 0.0396(9) Uani 1 1 d .
C104 C 0.1373(3) 0.4064(3) 0.0866(2) 0.0394(9) Uani 1 1 d .
C105 C -0.1101(3) 0.5137(3) 0.1263(2) 0.0378(9) Uani 1 1 d .
C106 C -0.1697(3) 0.4712(3) 0.0670(2) 0.0400(9) Uani 1 1 d .
H106 H -0.1448 0.4327 0.0234 0.048 Uiso 1 1 calc R
C107 C -0.2665(3) 0.4857(3) 0.0722(3) 0.0432(9) Uani 1 1 d .
H107 H -0.3064 0.4560 0.0326 0.052 Uiso 1 1 calc R
C108 C -0.3036(3) 0.5442(3) 0.1364(3) 0.0454(10) Uani 1 1 d .
H108 H -0.3686 0.5538 0.1398 0.054 Uiso 1 1 calc R
C109 C -0.2445(3) 0.5887(4) 0.1959(2) 0.0486(11) Uani 1 1 d .
H109 H -0.2697 0.6282 0.2390 0.058 Uiso 1 1 calc R
C110 C -0.1479(3) 0.5739(3) 0.1909(2) 0.0432(10) Uani 1 1 d .
H110 H -0.1080 0.6040 0.2305 0.052 Uiso 1 1 calc R
C111 C -0.0889(3) 0.2887(3) 0.1168(2) 0.0403(9) Uani 1 1 d .
C112 C -0.1444(3) 0.2088(3) 0.0847(2) 0.0427(9) Uani 1 1 d .
H112 H -0.1399 0.1824 0.0327 0.051 Uiso 1 1 calc R
C113 C -0.2060(3) 0.1685(4) 0.1287(3) 0.0492(11) Uani 1 1 d .
H113 H -0.2414 0.1144 0.1069 0.059 Uiso 1 1 calc R
C114 C -0.2146(4) 0.2096(4) 0.2063(3) 0.0532(12) Uani 1 1 d .
H114 H -0.2563 0.1833 0.2363 0.064 Uiso 1 1 calc R
C115 C -0.1612(4) 0.2892(4) 0.2384(3) 0.0534(12) Uani 1 1 d .
H115 H -0.1685 0.3173 0.2898 0.064 Uiso 1 1 calc R
C116 C -0.0969(4) 0.3282(3) 0.1951(3) 0.0455(10) Uani 1 1 d .
H116 H -0.0592 0.3802 0.2179 0.055 Uiso 1 1 calc R
C117 C 0.1778(3) 0.3111(3) 0.0531(2) 0.0389(9) Uani 1 1 d .
C118 C 0.2202(3) 0.2935(3) -0.0185(3) 0.0434(10) Uani 1 1 d .
H118 H 0.2230 0.3411 -0.0458 0.052 Uiso 1 1 calc R
C119 C 0.2581(4) 0.2065(4) -0.0492(3) 0.0495(11) Uani 1 1 d .
H119 H 0.2855 0.1953 -0.0973 0.059 Uiso 1 1 calc R
C120 C 0.2553(4) 0.1357(4) -0.0085(3) 0.0496(11) Uani 1 1 d .
H120 H 0.2808 0.0769 -0.0293 0.059 Uiso 1 1 calc R
C121 C 0.2143(4) 0.1525(3) 0.0634(3) 0.0489(11) Uani 1 1 d .
H121 H 0.2132 0.1053 0.0911 0.059 Uiso 1 1 calc R
C122 C 0.1751(3) 0.2394(3) 0.0935(2) 0.0440(10) Uani 1 1 d .
H122 H 0.1467 0.2501 0.1412 0.053 Uiso 1 1 calc R
C201 C 0.2570(3) 0.4632(3) 0.3294(2) 0.0379(9) Uani 1 1 d .
C202 C 0.1600(3) 0.4756(3) 0.3150(2) 0.0414(9) Uani 1 1 d D
C203 C 0.2827(3) 0.4054(3) 0.3860(2) 0.0390(9) Uani 1 1 d .
C204 C 0.3301(3) 0.5028(3) 0.2909(2) 0.0375(9) Uani 1 1 d D
C205 C 0.0871(3) 0.4199(4) 0.3490(2) 0.0455(10) Uani 1 1 d D
C206 C 0.0919(4) 0.3206(4) 0.3375(3) 0.0502(11) Uani 1 1 d .
H206 H 0.1402 0.2885 0.3079 0.060 Uiso 1 1 calc R
C207 C 0.0246(4) 0.2704(4) 0.3703(3) 0.0561(12) Uani 1 1 d .
H207 H 0.0281 0.2049 0.3626 0.067 Uiso 1 1 calc R
C208 C -0.0473(4) 0.3180(4) 0.4141(3) 0.0585(13) Uani 1 1 d .
H208 H -0.0914 0.2844 0.4367 0.070 Uiso 1 1 calc R
C209 C -0.0538(4) 0.4140(4) 0.4243(3) 0.0566(13) Uani 1 1 d .
H209 H -0.1028 0.4454 0.4534 0.068 Uiso 1 1 calc R
C210 C 0.0124(4) 0.4654(4) 0.3914(3) 0.0523(11) Uani 1 1 d .
H210 H 0.0065 0.5306 0.3979 0.063 Uiso 1 1 calc R
C211 C 0.3309(3) 0.3130(3) 0.3590(2) 0.0409(9) Uani 1 1 d .
C212 C 0.3630(3) 0.2624(3) 0.4115(3) 0.0456(10) Uani 1 1 d .
H212 H 0.3586 0.2889 0.4635 0.055 Uiso 1 1 calc R
C213 C 0.4011(4) 0.1735(4) 0.3875(3) 0.0542(12) Uani 1 1 d .
H213 H 0.4238 0.1414 0.4231 0.065 Uiso 1 1 calc R
C214 C 0.4053(4) 0.1321(4) 0.3098(3) 0.0528(11) Uani 1 1 d .
H214 H 0.4290 0.0714 0.2933 0.063 Uiso 1 1 calc R
C215 C 0.3739(4) 0.1818(4) 0.2573(3) 0.0519(11) Uani 1 1 d .
H215 H 0.3780 0.1547 0.2055 0.062 Uiso 1 1 calc R
C216 C 0.3367(3) 0.2707(3) 0.2807(2) 0.0449(10) Uani 1 1 d .
H216 H 0.3153 0.3029 0.2447 0.054 Uiso 1 1 calc R
C217 C 0.4303(3) 0.4979(3) 0.3152(2) 0.0399(9) Uani 1 1 d D
C218 C 0.4585(3) 0.5281(3) 0.3916(2) 0.0443(10) Uani 1 1 d .
H218 H 0.4128 0.5468 0.4288 0.053 Uiso 1 1 calc R
C219 C 0.5521(4) 0.5308(4) 0.4125(3) 0.0516(11) Uani 1 1 d .
H219 H 0.5694 0.5534 0.4633 0.062 Uiso 1 1 calc R
C220 C 0.6212(4) 0.4997(4) 0.3581(3) 0.0590(14) Uani 1 1 d .
H220 H 0.6847 0.5006 0.3724 0.071 Uiso 1 1 calc R
C221 C 0.5948(4) 0.4674(4) 0.2820(3) 0.0558(13) Uani 1 1 d .
H221 H 0.6403 0.4447 0.2455 0.067 Uiso 1 1 calc R
C222 C 0.5010(3) 0.4691(3) 0.2608(3) 0.0454(10) Uani 1 1 d .
H222 H 0.4843 0.4507 0.2095 0.055 Uiso 1 1 calc R
C301 C 0.2123(3) 0.8101(3) 0.3701(3) 0.0448(10) Uani 1 1 d .
C302 C 0.1204(3) 0.7728(3) 0.3454(3) 0.0474(10) Uani 1 1 d D
C303 C 0.2298(4) 0.8660(4) 0.4495(3) 0.0498(11) Uani 1 1 d .
C304 C 0.2933(3) 0.7869(3) 0.3228(2) 0.0416(9) Uani 1 1 d .
C305 C 0.0336(4) 0.7856(4) 0.3961(3) 0.0583(13) Uani 1 1 d D
C306 C 0.0097(5) 0.8646(5) 0.4500(4) 0.0727(17) Uani 1 1 d .
H306 H 0.0502 0.9173 0.4609 0.087 Uiso 1 1 calc R
C307 C -0.0781(5) 0.8648(5) 0.4888(4) 0.084(2) Uani 1 1 d .
H307 H -0.0955 0.9197 0.5233 0.100 Uiso 1 1 calc R
C308 C -0.1358(5) 0.7905(6) 0.4778(4) 0.082(2) Uani 1 1 d .
H308 H -0.1913 0.7924 0.5060 0.098 Uiso 1 1 calc R
C309 C -0.1139(4) 0.7108(5) 0.4251(4) 0.0731(17) Uani 1 1 d .
H309 H -0.1545 0.6581 0.4163 0.088 Uiso 1 1 calc R
C310 C -0.0303(4) 0.7095(4) 0.3846(3) 0.0597(13) Uani 1 1 d .
H310 H -0.0162 0.6552 0.3482 0.072 Uiso 1 1 calc R
C311 C 0.2721(3) 0.8169(4) 0.5059(2) 0.0459(10) Uani 1 1 d .
C312 C 0.3110(4) 0.8711(4) 0.5736(3) 0.0505(11) Uani 1 1 d .
H312 H 0.3089 0.9369 0.5834 0.061 Uiso 1 1 calc R
C313 C 0.3523(4) 0.8273(4) 0.6256(3) 0.0557(12) Uani 1 1 d .
H313 H 0.3792 0.8637 0.6700 0.067 Uiso 1 1 calc R
C314 C 0.3541(4) 0.7295(4) 0.6125(3) 0.0574(13) Uani 1 1 d .
H314 H 0.3826 0.7003 0.6478 0.069 Uiso 1 1 calc R
C315 C 0.3135(4) 0.6752(4) 0.5467(3) 0.0522(12) Uani 1 1 d .
H315 H 0.3126 0.6094 0.5385 0.063 Uiso 1 1 calc R
C316 C 0.2743(3) 0.7188(4) 0.4934(3) 0.0469(10) Uani 1 1 d .
H316 H 0.2490 0.6820 0.4484 0.056 Uiso 1 1 calc R
C317 C 0.3907(3) 0.8200(3) 0.3513(2) 0.0416(9) Uani 1 1 d .
C318 C 0.4148(4) 0.9142(4) 0.3858(3) 0.0486(11) Uani 1 1 d .
H318 H 0.3686 0.9602 0.3932 0.058 Uiso 1 1 calc R
C319 C 0.5072(4) 0.9388(4) 0.4088(3) 0.0515(11) Uani 1 1 d .
H319 H 0.5229 1.0017 0.4305 0.062 Uiso 1 1 calc R
C320 C 0.5765(4) 0.8706(4) 0.4000(3) 0.0537(12) Uani 1 1 d .
H320 H 0.6379 0.8871 0.4175 0.064 Uiso 1 1 calc R
C321 C 0.5536(4) 0.7773(4) 0.3648(3) 0.0533(11) Uani 1 1 d .
H321 H 0.5999 0.7313 0.3584 0.064 Uiso 1 1 calc R
C322 C 0.4619(4) 0.7526(3) 0.3392(3) 0.0478(10) Uani 1 1 d .
H322 H 0.4476 0.6906 0.3138 0.057 Uiso 1 1 calc R
C401 C 0.2850(3) 0.8044(3) 0.0983(2) 0.0412(9) Uani 1 1 d .
C402 C 0.1920(3) 0.8106(3) 0.1259(2) 0.0410(9) Uani 1 1 d .
C403 C 0.3311(3) 0.8922(3) 0.0834(2) 0.0419(10) Uani 1 1 d .
C404 C 0.3301(3) 0.7146(3) 0.0794(2) 0.0384(9) Uani 1 1 d .
C405 C 0.1448(3) 0.9055(3) 0.1487(2) 0.0438(10) Uani 1 1 d .
C406 C 0.1804(4) 0.9724(4) 0.2114(3) 0.0497(11) Uani 1 1 d .
H406 H 0.2343 0.9593 0.2368 0.060 Uiso 1 1 calc R
C407 C 0.1356(4) 1.0575(4) 0.2358(3) 0.0542(12) Uani 1 1 d .
H407 H 0.1594 1.1015 0.2778 0.065 Uiso 1 1 calc R
C408 C 0.0559(4) 1.0782(4) 0.1985(3) 0.0557(13) Uani 1 1 d .
H408 H 0.0265 1.1360 0.2151 0.067 Uiso 1 1 calc R
C409 C 0.0196(4) 1.0129(4) 0.1362(3) 0.0520(11) Uani 1 1 d .
H409 H -0.0341 1.0268 0.1110 0.062 Uiso 1 1 calc R
C410 C 0.0639(3) 0.9267(3) 0.1116(3) 0.0455(10) Uani 1 1 d .
H410 H 0.0393 0.8827 0.0699 0.055 Uiso 1 1 calc R
C411 C 0.4268(3) 0.9227(3) 0.1174(2) 0.0411(9) Uani 1 1 d .
C412 C 0.4730(3) 0.9985(3) 0.0960(3) 0.0445(10) Uani 1 1 d .
H412 H 0.4448 1.0282 0.0609 0.053 Uiso 1 1 calc R
C413 C 0.5610(4) 1.0297(3) 0.1269(3) 0.0506(11) Uani 1 1 d .
H413 H 0.5919 1.0801 0.1122 0.061 Uiso 1 1 calc R
C414 C 0.6030(4) 0.9863(4) 0.1794(3) 0.0509(11) Uani 1 1 d .
H414 H 0.6621 1.0075 0.1999 0.061 Uiso 1 1 calc R
C415 C 0.5571(3) 0.9110(3) 0.2017(2) 0.0463(10) Uani 1 1 d .
H415 H 0.5853 0.8817 0.2370 0.056 Uiso 1 1 calc R
C416 C 0.4693(3) 0.8798(3) 0.1711(2) 0.0446(10) Uani 1 1 d .
H416 H 0.4382 0.8299 0.1864 0.053 Uiso 1 1 calc R
C417 C 0.4132(3) 0.7010(3) 0.0261(2) 0.0402(9) Uani 1 1 d .
C418 C 0.4179(3) 0.7448(3) -0.0359(2) 0.0428(9) Uani 1 1 d .
H418 H 0.3703 0.7853 -0.0437 0.051 Uiso 1 1 calc R
C419 C 0.4938(4) 0.7275(3) -0.0858(3) 0.0481(11) Uani 1 1 d .
H419 H 0.4972 0.7571 -0.1267 0.058 Uiso 1 1 calc R
C420 C 0.5640(4) 0.6668(4) -0.0751(3) 0.0504(11) Uani 1 1 d .
H420 H 0.6154 0.6565 -0.1081 0.060 Uiso 1 1 calc R
C421 C 0.5580(3) 0.6208(4) -0.0148(3) 0.0508(11) Uani 1 1 d .
H421 H 0.6049 0.5790 -0.0079 0.061 Uiso 1 1 calc R
C422 C 0.4823(3) 0.6374(3) 0.0348(3) 0.0460(10) Uani 1 1 d .
H422 H 0.4777 0.6056 0.0744 0.055 Uiso 1 1 calc R
C501 C -0.1680(5) 0.9392(6) 0.2769(4) 0.085(2) Uani 1 1 d D
H50A H -0.2337 0.9423 0.2931 0.103 Uiso 1 1 calc R
H50B H -0.1652 0.9534 0.2267 0.103 Uiso 1 1 calc R
C502 C -0.1097(6) 1.0121(7) 0.3323(5) 0.101(3) Uani 1 1 d .
H50C H -0.0445 1.0086 0.3167 0.152 Uiso 1 1 calc GR
H50D H -0.1145 0.9997 0.3825 0.152 Uiso 1 1 calc GR
H50E H -0.1328 1.0742 0.3329 0.152 Uiso 1 1 calc GR
K1 K -0.04082(8) 0.74549(9) 0.14817(7) 0.0595(3) Uani 1 1 d D
O11 O 0.2901(2) 0.7356(2) 0.25606(16) 0.0448(7) Uani 1 1 d .
O101 O 0.0423(2) 0.5797(2) 0.14788(16) 0.0401(6) Uani 1 1 d .
O102 O -0.0105(2) 0.2816(2) 0.00059(16) 0.0426(7) Uani 1 1 d .
O103 O 0.1961(2) 0.4741(2) 0.10558(16) 0.0398(6) Uani 1 1 d .
O201 O 0.1304(2) 0.5301(2) 0.27447(17) 0.0456(7) Uani 1 1 d .
O203 O 0.3161(2) 0.5454(2) 0.23762(16) 0.0433(7) Uani 1 1 d .
O301 O 0.1057(2) 0.7200(2) 0.28062(18) 0.0491(7) Uani 1 1 d .
O302 O 0.2115(3) 0.9506(3) 0.4691(2) 0.0645(10) Uani 1 1 d .
O303 O 0.2618(2) 0.4312(2) 0.45390(16) 0.0443(7) Uani 1 1 d .
O401 O 0.1423(2) 0.7403(2) 0.13577(17) 0.0435(7) Uani 1 1 d .
O402 O 0.2905(2) 0.9423(2) 0.04696(18) 0.0474(7) Uani 1 1 d .
O403 O 0.3032(2) 0.6426(2) 0.10211(16) 0.0405(6) Uani 1 1 d .
O501 O -0.1341(4) 0.8451(4) 0.2728(3) 0.0980(17) Uani 1 1 d D
H501 H -0.131(6) 0.837(3) 0.3186(11) 0.147 Uiso 1 1 d DR
Yb1 Yb 0.19349(2) 0.61834(2) 0.19109(2) 0.03843(10) Uani 1 1 d .

loop_
_atom_site_aniso_label
_atom_site_aniso_U_11
_atom_site_aniso_U_22
_atom_site_aniso_U_33
_atom_site_aniso_U_23
_atom_site_aniso_U_13
_atom_site_aniso_U_12
C101 0.046(2) 0.050(2) 0.0226(18) 0.0089(16) 0.0122(16) -0.0044(18)
C102 0.047(2) 0.053(2) 0.0167(16) 0.0113(16) 0.0138(15) -0.0019(18)
C103 0.043(2) 0.048(2) 0.028(2) 0.0084(17) 0.0116(16) 0.0009(17)
C104 0.047(2) 0.054(2) 0.0203(18) 0.0145(16) 0.0141(16) 0.0012(19)
C105 0.045(2) 0.048(2) 0.0226(18) 0.0129(16) 0.0135(16) -0.0013(17)
C106 0.051(2) 0.046(2) 0.0245(19) 0.0091(16) 0.0126(17) 0.0011(18)
C107 0.045(2) 0.054(2) 0.032(2) 0.0141(18) 0.0093(17) -0.0033(19)
C108 0.041(2) 0.064(3) 0.036(2) 0.021(2) 0.0164(18) -0.0004(19)
C109 0.053(3) 0.068(3) 0.026(2) 0.0128(19) 0.0243(19) 0.000(2)
C110 0.049(2) 0.059(3) 0.0221(19) 0.0100(18) 0.0137(17) -0.0026(19)
C111 0.044(2) 0.049(2) 0.029(2) 0.0118(17) 0.0121(17) 0.0017(18)
C112 0.046(2) 0.054(2) 0.028(2) 0.0094(18) 0.0122(17) 0.0005(19)
C113 0.048(2) 0.060(3) 0.039(2) 0.011(2) 0.0142(19) -0.004(2)
C114 0.059(3) 0.070(3) 0.035(2) 0.020(2) 0.017(2) -0.003(2)
C115 0.066(3) 0.069(3) 0.027(2) 0.017(2) 0.016(2) -0.002(2)
C116 0.057(3) 0.053(2) 0.028(2) 0.0118(18) 0.0079(19) -0.004(2)
C117 0.041(2) 0.049(2) 0.028(2) 0.0096(17) 0.0118(16) -0.0036(17)
C118 0.047(2) 0.055(2) 0.032(2) 0.0156(19) 0.0185(18) 0.0000(19)
C119 0.056(3) 0.061(3) 0.032(2) 0.011(2) 0.025(2) 0.005(2)
C120 0.059(3) 0.052(3) 0.039(2) 0.012(2) 0.023(2) 0.006(2)
C121 0.060(3) 0.054(3) 0.036(2) 0.017(2) 0.018(2) 0.001(2)
C122 0.053(2) 0.056(2) 0.025(2) 0.0119(18) 0.0185(18) 0.0022(19)
C201 0.046(2) 0.048(2) 0.0195(17) 0.0078(16) 0.0169(16) 0.0007(17)
C202 0.050(2) 0.056(2) 0.0179(17) 0.0071(17) 0.0166(16) 0.0016(19)
C203 0.040(2) 0.055(2) 0.0230(19) 0.0111(17) 0.0142(16) -0.0048(18)
C204 0.050(2) 0.046(2) 0.0164(17) 0.0066(15) 0.0152(16) -0.0003(17)
C205 0.048(2) 0.068(3) 0.0220(19) 0.0121(19) 0.0123(17) -0.003(2)
C206 0.055(3) 0.062(3) 0.034(2) 0.011(2) 0.019(2) -0.002(2)
C207 0.063(3) 0.069(3) 0.037(2) 0.015(2) 0.017(2) -0.007(2)
C208 0.066(3) 0.079(4) 0.030(2) 0.014(2) 0.021(2) -0.011(3)
C209 0.061(3) 0.083(4) 0.026(2) 0.010(2) 0.023(2) -0.010(3)
C210 0.058(3) 0.069(3) 0.030(2) 0.010(2) 0.021(2) 0.001(2)
C211 0.047(2) 0.054(2) 0.0229(19) 0.0097(17) 0.0179(16) -0.0035(18)
C212 0.050(2) 0.059(3) 0.030(2) 0.0135(19) 0.0125(18) 0.000(2)
C213 0.061(3) 0.068(3) 0.038(2) 0.020(2) 0.016(2) 0.003(2)
C214 0.054(3) 0.051(3) 0.053(3) 0.010(2) 0.021(2) 0.002(2)
C215 0.063(3) 0.054(3) 0.036(2) 0.004(2) 0.023(2) -0.002(2)
C216 0.053(3) 0.056(3) 0.026(2) 0.0110(18) 0.0191(18) 0.000(2)
C217 0.047(2) 0.048(2) 0.027(2) 0.0140(17) 0.0151(17) -0.0012(18)
C218 0.051(2) 0.055(2) 0.028(2) 0.0130(18) 0.0135(18) -0.0014(19)
C219 0.062(3) 0.061(3) 0.036(2) 0.019(2) 0.002(2) -0.012(2)
C220 0.043(2) 0.088(4) 0.058(3) 0.042(3) 0.007(2) -0.008(2)
C221 0.050(3) 0.080(3) 0.047(3) 0.034(3) 0.027(2) 0.004(2)
C222 0.049(2) 0.062(3) 0.028(2) 0.0174(19) 0.0199(18) 0.003(2)
C301 0.054(3) 0.051(2) 0.031(2) 0.0106(18) 0.0136(19) 0.0062(19)
C302 0.054(3) 0.050(2) 0.037(2) 0.0073(19) 0.015(2) 0.007(2)
C303 0.058(3) 0.055(3) 0.035(2) 0.007(2) 0.018(2) 0.003(2)
C304 0.052(2) 0.047(2) 0.027(2) 0.0100(17) 0.0125(17) 0.0004(18)
C305 0.058(3) 0.069(3) 0.049(3) 0.014(2) 0.015(2) 0.013(2)
C306 0.069(4) 0.076(4) 0.073(4) 0.014(3) 0.036(3) 0.009(3)
C307 0.090(5) 0.077(4) 0.087(5) 0.021(4) 0.053(4) 0.024(4)
C308 0.069(4) 0.109(5) 0.074(4) 0.033(4) 0.038(3) 0.012(4)
C309 0.063(3) 0.103(5) 0.060(4) 0.031(3) 0.025(3) 0.006(3)
C310 0.056(3) 0.081(4) 0.047(3) 0.022(3) 0.021(2) 0.007(3)
C311 0.046(2) 0.061(3) 0.028(2) 0.0044(19) 0.0223(18) 0.004(2)
C312 0.054(3) 0.062(3) 0.032(2) 0.003(2) 0.022(2) -0.004(2)
C313 0.058(3) 0.078(3) 0.027(2) 0.002(2) 0.017(2) -0.005(2)
C314 0.063(3) 0.080(4) 0.031(2) 0.016(2) 0.020(2) 0.010(3)
C315 0.063(3) 0.066(3) 0.029(2) 0.013(2) 0.025(2) 0.006(2)
C316 0.052(3) 0.060(3) 0.027(2) 0.0060(19) 0.0201(18) 0.003(2)
C317 0.056(2) 0.052(2) 0.0175(17) 0.0079(16) 0.0130(17) -0.0044(19)
C318 0.061(3) 0.056(3) 0.028(2) 0.0080(19) 0.015(2) -0.001(2)
C319 0.065(3) 0.060(3) 0.028(2) 0.0054(19) 0.011(2) -0.012(2)
C320 0.055(3) 0.076(3) 0.033(2) 0.019(2) 0.007(2) -0.012(2)
C321 0.051(3) 0.068(3) 0.046(3) 0.023(2) 0.013(2) -0.001(2)
C322 0.060(3) 0.051(2) 0.034(2) 0.0134(19) 0.011(2) -0.004(2)
C401 0.052(2) 0.049(2) 0.0220(18) 0.0074(16) 0.0101(17) -0.0051(18)
C402 0.051(2) 0.053(2) 0.0202(18) 0.0110(16) 0.0102(16) -0.0012(19)
C403 0.057(3) 0.047(2) 0.0210(18) 0.0075(16) 0.0209(18) 0.0019(19)
C404 0.048(2) 0.051(2) 0.0173(17) 0.0102(16) 0.0120(16) -0.0042(18)
C405 0.056(3) 0.050(2) 0.027(2) 0.0131(17) 0.0210(18) -0.0026(19)
C406 0.061(3) 0.058(3) 0.030(2) 0.0082(19) 0.019(2) -0.003(2)
C407 0.072(3) 0.055(3) 0.032(2) 0.002(2) 0.025(2) -0.007(2)
C408 0.071(3) 0.050(3) 0.045(3) 0.009(2) 0.036(2) 0.004(2)
C409 0.054(3) 0.060(3) 0.042(3) 0.013(2) 0.025(2) 0.005(2)
C410 0.051(2) 0.054(2) 0.031(2) 0.0079(18) 0.0168(18) 0.000(2)
C411 0.053(2) 0.046(2) 0.0236(19) 0.0058(16) 0.0252(17) -0.0008(18)
C412 0.052(2) 0.050(2) 0.032(2) 0.0090(18) 0.0234(18) 0.0013(19)
C413 0.056(3) 0.053(3) 0.044(3) 0.015(2) 0.029(2) -0.002(2)
C414 0.050(3) 0.060(3) 0.039(2) 0.002(2) 0.021(2) -0.004(2)
C415 0.055(3) 0.056(3) 0.027(2) 0.0056(18) 0.0175(18) -0.002(2)
C416 0.057(3) 0.049(2) 0.026(2) 0.0066(17) 0.0192(18) -0.0043(19)
C417 0.049(2) 0.047(2) 0.0243(19) 0.0076(16) 0.0112(17) -0.0046(18)
C418 0.055(3) 0.050(2) 0.0244(19) 0.0107(17) 0.0153(18) 0.0050(19)
C419 0.064(3) 0.054(3) 0.028(2) 0.0114(18) 0.018(2) 0.002(2)
C420 0.050(3) 0.065(3) 0.035(2) 0.007(2) 0.0143(19) 0.001(2)
C421 0.046(2) 0.064(3) 0.044(3) 0.016(2) 0.008(2) 0.002(2)
C422 0.051(2) 0.057(3) 0.032(2) 0.0157(19) 0.0104(18) -0.004(2)
C501 0.082(4) 0.108(6) 0.069(4) 0.022(4) 0.028(4) 0.026(4)
C502 0.107(6) 0.119(7) 0.078(5) 0.023(5) 0.042(5) 0.011(5)
K1 0.0577(6) 0.0639(6) 0.0593(7) 0.0190(5) 0.0218(5) 0.0024(5)
O11 0.0520(17) 0.0590(18) 0.0217(14) 0.0058(12) 0.0148(12) -0.0034(14)
O101 0.0478(16) 0.0461(16) 0.0249(13) 0.0043(11) 0.0100(12) 0.0002(13)
O102 0.0468(16) 0.0527(17) 0.0259(14) 0.0034(12) 0.0142(12) -0.0014(13)
O103 0.0448(15) 0.0453(15) 0.0296(14) 0.0090(12) 0.0134(12) -0.0035(12)
O201 0.0466(16) 0.0647(19) 0.0297(15) 0.0192(14) 0.0183(13) 0.0025(14)
O203 0.0480(16) 0.0589(18) 0.0263(14) 0.0164(13) 0.0144(12) -0.0019(13)
O301 0.0480(17) 0.0612(19) 0.0358(16) 0.0056(14) 0.0160(13) 0.0035(14)
O302 0.088(3) 0.059(2) 0.045(2) 0.0055(16) 0.0176(18) 0.0149(19)
O303 0.0549(18) 0.0605(18) 0.0178(13) 0.0091(12) 0.0171(12) -0.0004(14)
O401 0.0487(17) 0.0501(17) 0.0340(15) 0.0144(13) 0.0084(13) -0.0040(13)
O402 0.0579(19) 0.0521(17) 0.0346(16) 0.0145(14) 0.0169(14) 0.0030(14)
O403 0.0508(17) 0.0481(16) 0.0240(13) 0.0111(12) 0.0137(12) -0.0030(13)
O501 0.123(4) 0.120(4) 0.052(3) 0.016(3) 0.028(3) 0.038(3)
Yb1 0.04457(15) 0.04891(15) 0.02264(13) 0.00989(9) 0.01164(9) -0.00272(10)

loop_
_atom_type_symbol
_atom_type_description
_atom_type_scat_dispersion_real
_atom_type_scat_dispersion_imag
_atom_type_scat_source
C C 0.0181 0.0091 'International Tables Vol C Tables 4.2.6.8 and 6.1.1.4'
H H 0.0000 0.0000 'International Tables Vol C Tables 4.2.6.8 and 6.1.1.4'
O O 0.0492 0.0322 'International Tables Vol C Tables 4.2.6.8 and 6.1.1.4'
K K 0.3868 1.0657 'International Tables Vol C Tables 4.2.6.8 and 6.1.1.4'
Yb Yb -7.2108 4.4329 'International Tables Vol C Tables 4.2.6.8 and 6.1.1.4'

loop_
_geom_angle_atom_site_label_1
_geom_angle_atom_site_label_2
_geom_angle_atom_site_label_3
_geom_angle
_geom_angle_site_symmetry_1
_geom_angle_site_symmetry_3
C102 C101 C103 122.5(4) . .
C102 C101 C104 120.9(4) . .
C104 C101 C103 116.3(4) . .
C101 C102 C105 121.2(4) . .
O101 C102 C101 124.6(4) . .
O101 C102 C105 114.2(4) . .
C111 C103 C101 121.7(4) . .
O102 C103 C101 119.6(4) . .
O102 C103 C111 118.7(4) . .
C101 C104 C117 119.1(4) . .
O103 C104 C101 124.6(4) . .
O103 C104 C117 116.4(4) . .
C106 C105 C102 123.5(4) . .
C106 C105 C110 119.5(4) . .
C110 C105 C102 117.0(4) . .
C105 C106 H106 119.8 . .
C105 C106 C107 120.4(4) . .
C107 C106 H106 119.8 . .
C106 C107 H107 120.0 . .
C108 C107 C106 119.9(4) . .
C108 C107 H107 120.0 . .
C107 C108 H108 119.8 . .
C107 C108 C109 120.4(4) . .
C109 C108 H108 119.8 . .
C108 C109 H109 120.2 . .
C110 C109 C108 119.7(4) . .
C110 C109 H109 120.2 . .
C105 C110 H110 120.0 . .
C109 C110 C105 120.1(4) . .
C109 C110 H110 120.0 . .
C112 C111 C103 118.6(4) . .
C112 C111 C116 118.9(4) . .
C116 C111 C103 122.5(4) . .
C111 C112 H112 119.4 . .
C113 C112 C111 121.1(4) . .
C113 C112 H112 119.4 . .
C112 C113 H113 120.3 . .
C112 C113 C114 119.4(5) . .
C114 C113 H113 120.3 . .
C113 C114 H114 120.0 . .
C115 C114 C113 119.9(4) . .
C115 C114 H114 120.0 . .
C114 C115 H115 119.5 . .
C114 C115 C116 121.0(4) . .
C116 C115 H115 119.5 . .
C111 C116 H116 120.2 . .
C115 C116 C111 119.6(4) . .
C115 C116 H116 120.2 . .
C118 C117 C104 120.4(4) . .
C122 C117 C104 120.7(4) . .
C122 C117 C118 118.8(4) . .
C117 C118 H118 119.6 . .
C117 C118 K1 106.3(3) . 2_565
C119 C118 C117 120.7(4) . .
C119 C118 H118 119.6 . .
C119 C118 K1 91.5(3) . 2_565
K1 C118 H118 71.9 2_565 .
C118 C119 H119 120.0 . .
C118 C119 C120 120.0(4) . .
C120 C119 H119 120.0 . .
C119 C120 H120 120.0 . .
C119 C120 C121 120.0(4) . .
C121 C120 H120 120.0 . .
C120 C121 H121 120.1 . .
C122 C121 C120 119.8(4) . .
C122 C121 H121 120.1 . .
C117 C122 H122 119.7 . .
C121 C122 C117 120.6(4) . .
C121 C122 H122 119.7 . .
C202 C201 C203 118.6(4) . .
C202 C201 C204 121.7(4) . .
C204 C201 C203 119.6(4) . .
C201 C202 C205 118.6(4) . .
O201 C202 C201 123.9(4) . .
O201 C202 C205 117.5(4) . .
C211 C203 C201 119.3(3) . .
O303 C203 C201 121.2(4) . .
O303 C203 C211 119.4(4) . .
C201 C204 C217 119.3(4) . .
O203 C204 C201 124.4(4) . .
O203 C204 C217 116.2(4) . .
C206 C205 C202 121.0(4) . .
C210 C205 C202 120.5(5) . .
C210 C205 C206 118.5(4) . .
C205 C206 H206 119.9 . .
C207 C206 C205 120.1(5) . .
C207 C206 H206 119.9 . .
C206 C207 H207 120.0 . .
C208 C207 C206 120.1(5) . .
C208 C207 H207 120.0 . .
C207 C208 H208 119.9 . .
C209 C208 C207 120.3(5) . .
C209 C208 H208 119.9 . .
C208 C209 H209 119.7 . .
C208 C209 C210 120.5(5) . .
C210 C209 H209 119.7 . .
C205 C210 C209 120.5(5) . .
C205 C210 H210 119.8 . .
C209 C210 H210 119.8 . .
C212 C211 C203 120.2(4) . .
C212 C211 C216 118.4(4) . .
C216 C211 C203 121.1(4) . .
C211 C212 H212 119.5 . .
C213 C212 C211 121.0(4) . .
C213 C212 H212 119.5 . .
C212 C213 H213 120.0 . .
C212 C213 C214 119.9(5) . .
C214 C213 H213 120.0 . .
C213 C214 H214 120.3 . .
C215 C214 C213 119.5(5) . .
C215 C214 H214 120.3 . .
C214 C215 H215 119.5 . .
C216 C215 C214 121.0(4) . .
C216 C215 H215 119.5 . .
C211 C216 H216 119.9 . .
C215 C216 C211 120.2(5) . .
C215 C216 H216 119.9 . .
C218 C217 C204 121.7(4) . .
C222 C217 C204 120.3(4) . .
C222 C217 C218 117.7(4) . .
C217 C218 H218 119.3 . .
C219 C218 C217 121.4(4) . .
C219 C218 H218 119.3 . .
C218 C219 H219 119.9 . .
C218 C219 C220 120.2(5) . .
C220 C219 H219 119.9 . .
C219 C220 H220 120.3 . .
C219 C220 C221 119.5(5) . .
C221 C220 H220 120.3 . .
C220 C221 H221 120.0 . .
C222 C221 C220 119.9(5) . .
C222 C221 H221 120.0 . .
C217 C222 H222 119.4 . .
C221 C222 C217 121.1(4) . .
C221 C222 H222 119.4 . .
C302 C301 C303 121.6(4) . .
C304 C301 C302 121.3(4) . .
C304 C301 C303 116.8(4) . .
C301 C302 C305 123.8(4) . .
O301 C302 C301 122.5(4) . .
O301 C302 C305 113.6(4) . .
C311 C303 C301 118.3(4) . .
O302 C303 C301 122.2(5) . .
O302 C303 C311 119.6(4) . .
C301 C304 C317 121.1(4) . .
O11 C304 C301 123.9(4) . .
O11 C304 C317 115.0(4) . .
C306 C305 C302 127.5(5) . .
C306 C305 C310 116.5(5) . .
C310 C305 C302 115.9(5) . .
C305 C306 H306 120.5 . .
C305 C306 C307 119.0(6) . .
C307 C306 H306 120.5 . .
C306 C307 H307 118.7 . .
C308 C307 C306 122.7(7) . .
C308 C307 H307 118.7 . .
C307 C308 H308 120.2 . .
C307 C308 C309 119.7(6) . .
C309 C308 H308 120.2 . .
C308 C309 H309 120.5 . .
C308 C309 C310 118.9(7) . .
C310 C309 H309 120.5 . .
C305 C310 H310 118.5 . .
C309 C310 C305 123.0(6) . .
C309 C310 H310 118.5 . .
C312 C311 C303 119.1(5) . .
C316 C311 C303 122.1(4) . .
C316 C311 C312 118.8(5) . .
C311 C312 H312 120.0 . .
C313 C312 C311 120.1(5) . .
C313 C312 H312 120.0 . .
C312 C313 H313 119.7 . .
C312 C313 C314 120.6(5) . .
C314 C313 H313 119.7 . .
C313 C314 H314 120.1 . .
C313 C314 C315 119.8(5) . .
C315 C314 H314 120.1 . .
C314 C315 H315 120.1 . .
C316 C315 C314 119.9(5) . .
C316 C315 H315 120.1 . .
C311 C316 H316 119.6 . .
C315 C316 C311 120.9(5) . .
C315 C316 H316 119.6 . .
C318 C317 C304 124.1(4) . .
C322 C317 C304 117.0(4) . .
C322 C317 C318 118.8(4) . .
C317 C318 H318 119.9 . .
C319 C318 C317 120.2(5) . .
C319 C318 H318 119.9 . .
C318 C319 H319 119.7 . .
C318 C319 C320 120.6(5) . .
C320 C319 H319 119.7 . .
C319 C320 H320 120.2 . .
C319 C320 C321 119.5(5) . .
C321 C320 H320 120.2 . .
C320 C321 H321 119.9 . .
C322 C321 C320 120.2(5) . .
C322 C321 H321 119.9 . .
C317 C322 H322 119.7 . .
C321 C322 C317 120.5(5) . .
C321 C322 H322 119.7 . .
C402 C401 C403 117.9(4) . .
C402 C401 C404 120.1(4) . .
C404 C401 C403 121.8(4) . .
C401 C402 C405 120.6(4) . .
O401 C402 C401 124.3(4) . .
O401 C402 C405 115.1(4) . .
C401 C403 C411 119.2(4) . .
O402 C403 C401 121.5(4) . .
O402 C403 C411 119.2(4) . .
C401 C404 C417 119.8(4) . .
O403 C404 C401 124.5(4) . .
O403 C404 C417 115.7(4) . .
C406 C405 C402 119.1(4) . .
C410 C405 C402 122.0(4) . .
C410 C405 C406 118.9(4) . .
C405 C406 H406 119.9 . .
C407 C406 C405 120.2(5) . .
C407 C406 H406 119.9 . .
C406 C407 H407 119.7 . .
C406 C407 C408 120.6(5) . .
C408 C407 H407 119.7 . .
C407 C408 H408 119.9 . .
C407 C408 C409 120.1(5) . .
C409 C408 H408 119.9 . .
C408 C409 H409 120.2 . .
C408 C409 C410 119.7(5) . .
C410 C409 H409 120.2 . .
C405 C410 H410 119.7 . .
C409 C410 C405 120.6(5) . .
C409 C410 H410 119.7 . .
C412 C411 C403 118.2(4) . .
C412 C411 C416 119.4(4) . .
C416 C411 C403 122.4(4) . .
C411 C412 H412 120.0 . .
C413 C412 C411 120.0(5) . .
C413 C412 H412 120.0 . .
C412 C413 H413 119.8 . .
C414 C413 C412 120.3(4) . .
C414 C413 H413 119.8 . .
C413 C414 H414 119.9 . .
C413 C414 C415 120.1(5) . .
C415 C414 H414 119.9 . .
C414 C415 H415 120.1 . .
C416 C415 C414 119.7(5) . .
C416 C415 H415 120.1 . .
C411 C416 H416 119.8 . .
C415 C416 C411 120.5(4) . .
C415 C416 H416 119.8 . .
C418 C417 C404 121.4(4) . .
C422 C417 C404 119.0(4) . .
C422 C417 C418 119.4(4) . .
C417 C418 H418 120.1 . .
C419 C418 C417 119.8(4) . .
C419 C418 H418 120.1 . .
C418 C419 H419 119.8 . .
C420 C419 C418 120.4(4) . .
C420 C419 H419 119.8 . .
C419 C420 H420 120.0 . .
C419 C420 C421 119.9(4) . .
C421 C420 H420 120.0 . .
C420 C421 H421 120.1 . .
C422 C421 C420 119.8(5) . .
C422 C421 H421 120.1 . .
C417 C422 H422 119.7 . .
C421 C422 C417 120.6(4) . .
C421 C422 H422 119.7 . .
H50A C501 H50B 108.0 . .
C502 C501 H50A 109.4 . .
C502 C501 H50B 109.4 . .
O501 C501 H50A 109.4 . .
O501 C501 H50B 109.4 . .
O501 C501 C502 111.3(7) . .
C501 C502 H50C 109.5 . .
C501 C502 H50D 109.5 . .
C501 C502 H50E 109.5 . .
H50C C502 H50D 109.5 . .
H50C C502 H50E 109.5 . .
H50D C502 H50E 109.5 . .
O101 K1 C118 108.76(11) . 2_565
O101 K1 O102 86.62(10) . 2_565
O101 K1 O301 57.69(9) . .
O101 K1 O501 122.17(14) . .
O102 K1 C118 63.83(10) 2_565 2_565
O102 K1 O301 122.38(9) 2_565 .
O102 K1 O501 151.02(14) 2_565 .
O301 K1 C118 162.05(11) . 2_565
O401 K1 C118 133.11(11) . 2_565
O401 K1 O101 62.63(10) . .
O401 K1 O102 69.55(10) . 2_565
O401 K1 O301 54.55(9) . .
O401 K1 O501 124.10(16) . .
O501 K1 C118 100.08(15) . 2_565
O501 K1 O301 80.63(13) . .
C304 O11 Yb1 135.9(3) . .
C102 O101 K1 119.4(3) . .
C102 O101 Yb1 135.0(3) . .
Yb1 O101 K1 105.57(11) . .
C103 O102 K1 156.3(3) . 2_565
C104 O103 Yb1 134.1(3) . .
C202 O201 Yb1 137.8(3) . .
C204 O203 Yb1 137.9(3) . .
C302 O301 K1 129.4(3) . .
C302 O301 Yb1 136.4(3) . .
Yb1 O301 K1 89.85(10) . .
C402 O401 K1 122.6(3) . .
C402 O401 Yb1 126.3(3) . .
Yb1 O401 K1 107.15(11) . .
C404 O403 Yb1 133.2(3) . .
C501 O501 K1 122.4(4) . .
C501 O501 H501 107.7(18) . .
K1 O501 H501 126.4(19) . .
O11 Yb1 O101 144.97(11) . .
O11 Yb1 O103 142.09(11) . .
O11 Yb1 O201 109.90(11) . .
O11 Yb1 O203 73.56(12) . .
O11 Yb1 O301 70.96(11) . .
O11 Yb1 O401 81.85(11) . .
O11 Yb1 O403 75.67(10) . .
O101 Yb1 O103 71.75(10) . .
O101 Yb1 O201 75.26(11) . .
O101 Yb1 O203 137.21(11) . .
O101 Yb1 O301 78.27(11) . .
O101 Yb1 O401 72.97(11) . .
O101 Yb1 O403 116.70(10) . .
O103 Yb1 O201 84.13(11) . .
O103 Yb1 O301 145.92(11) . .
O103 Yb1 O401 112.67(11) . .
O103 Yb1 O403 76.68(10) . .
O203 Yb1 O103 78.24(11) . .
O203 Yb1 O201 71.91(10) . .
O203 Yb1 O301 116.03(11) . .
O203 Yb1 O401 148.60(11) . .
O203 Yb1 O403 84.02(10) . .
O301 Yb1 O201 72.73(12) . .
O301 Yb1 O401 72.17(11) . .
O401 Yb1 O201 136.39(11) . .
O403 Yb1 O201 151.84(11) . .
O403 Yb1 O301 132.91(11) . .
O403 Yb1 O401 71.00(11) . .

loop_
_geom_bond_atom_site_label_1
_geom_bond_atom_site_label_2
_geom_bond_distance
_geom_bond_site_symmetry_2
C101 C102 1.400(6) .
C101 C103 1.493(6) .
C101 C104 1.434(6) .
C102 C105 1.505(6) .
C102 O101 1.270(5) .
C103 C111 1.489(6) .
C103 O102 1.236(5) .
C104 C117 1.501(6) .
C104 O103 1.259(5) .
C105 C106 1.382(6) .
C105 C110 1.401(6) .
C106 H106 0.9300 .
C106 C107 1.385(6) .
C107 H107 0.9300 .
C107 C108 1.381(6) .
C108 H108 0.9300 .
C108 C109 1.388(7) .
C109 H109 0.9300 .
C109 C110 1.383(7) .
C110 H110 0.9300 .
C111 C112 1.397(6) .
C111 C116 1.403(6) .
C112 H112 0.9300 .
C112 C113 1.382(6) .
C113 H113 0.9300 .
C113 C114 1.395(7) .
C114 H114 0.9300 .
C114 C115 1.379(8) .
C115 H115 0.9300 .
C115 C116 1.387(7) .
C116 H116 0.9300 .
C117 C118 1.394(6) .
C117 C122 1.391(6) .
C118 H118 0.9300 .
C118 C119 1.375(7) .
C118 K1 3.392(5) 2_565
C119 H119 0.9300 .
C119 C120 1.385(7) .
C120 H120 0.9300 .
C120 C121 1.389(6) .
C121 H121 0.9300 .
C121 C122 1.380(7) .
C122 H122 0.9300 .
C201 C202 1.414(6) .
C201 C203 1.501(6) .
C201 C204 1.423(6) .
C202 C205 1.508(6) .
C202 O201 1.262(5) .
C203 C211 1.494(6) .
C203 O303 1.232(5) .
C204 C217 1.486(6) .
C204 O203 1.265(5) .
C205 C206 1.408(7) .
C205 C210 1.389(7) .
C206 H206 0.9300 .
C206 C207 1.393(7) .
C207 H207 0.9300 .
C207 C208 1.382(8) .
C208 H208 0.9300 .
C208 C209 1.366(8) .
C209 H209 0.9300 .
C209 C210 1.395(7) .
C210 H210 0.9300 .
C211 C212 1.396(6) .
C211 C216 1.408(6) .
C212 H212 0.9300 .
C212 C213 1.382(7) .
C213 H213 0.9300 .
C213 C214 1.395(7) .
C214 H214 0.9300 .
C214 C215 1.383(8) .
C215 H215 0.9300 .
C215 C216 1.376(7) .
C216 H216 0.9300 .
C217 C218 1.400(6) .
C217 C222 1.400(6) .
C218 H218 0.9300 .
C218 C219 1.369(7) .
C219 H219 0.9300 .
C219 C220 1.392(8) .
C220 H220 0.9300 .
C220 C221 1.392(8) .
C221 H221 0.9300 .
C221 C222 1.378(7) .
C222 H222 0.9300 .
C301 C302 1.426(7) .
C301 C303 1.495(6) .
C301 C304 1.426(6) .
C302 C305 1.517(6) .
C302 O301 1.258(6) .
C303 C311 1.489(7) .
C303 O302 1.228(6) .
C304 C317 1.499(7) .
C304 O11 1.264(5) .
C305 C306 1.372(8) .
C305 C310 1.390(8) .
C306 H306 0.9300 .
C306 C307 1.422(8) .
C307 H307 0.9300 .
C307 C308 1.316(11) .
C308 H308 0.9300 .
C308 C309 1.362(10) .
C309 H309 0.9300 .
C309 C310 1.385(8) .
C310 H310 0.9300 .
C311 C312 1.399(7) .
C311 C316 1.388(7) .
C312 H312 0.9300 .
C312 C313 1.374(8) .
C313 H313 0.9300 .
C313 C314 1.383(8) .
C314 H314 0.9300 .
C314 C315 1.384(8) .
C315 H315 0.9300 .
C315 C316 1.378(7) .
C316 H316 0.9300 .
C317 C318 1.402(7) .
C317 C322 1.396(7) .
C318 H318 0.9300 .
C318 C319 1.383(7) .
C319 H319 0.9300 .
C319 C320 1.386(8) .
C320 H320 0.9300 .
C320 C321 1.390(8) .
C321 H321 0.9300 .
C321 C322 1.387(7) .
C322 H322 0.9300 .
C401 C402 1.401(6) .
C401 C403 1.493(6) .
C401 C404 1.431(6) .
C402 C405 1.510(6) .
C402 O401 1.269(5) .
C403 C411 1.500(7) .
C403 O402 1.227(6) .
C404 C417 1.503(6) .
C404 O403 1.252(5) .
C405 C406 1.399(7) .
C405 C410 1.394(7) .
C406 H406 0.9300 .
C406 C407 1.378(7) .
C407 H407 0.9300 .
C407 C408 1.379(8) .
C408 H408 0.9300 .
C408 C409 1.386(8) .
C409 H409 0.9300 .
C409 C410 1.388(7) .
C410 H410 0.9300 .
C411 C412 1.392(6) .
C411 C416 1.397(7) .
C412 H412 0.9300 .
C412 C413 1.385(7) .
C413 H413 0.9300 .
C413 C414 1.383(8) .
C414 H414 0.9300 .
C414 C415 1.392(7) .
C415 H415 0.9300 .
C415 C416 1.381(7) .
C416 H416 0.9300 .
C417 C418 1.399(6) .
C417 C422 1.385(7) .
C418 H418 0.9300 .
C418 C419 1.388(6) .
C419 H419 0.9300 .
C419 C420 1.377(7) .
C420 H420 0.9300 .
C420 C421 1.394(7) .
C421 H421 0.9300 .
C421 C422 1.382(7) .
C422 H422 0.9300 .
C501 H50A 0.9700 .
C501 H50B 0.9700 .
C501 C502 1.510(12) .
C501 O501 1.438(9) .
C502 H50C 0.9600 .
C502 H50D 0.9600 .
C502 H50E 0.9600 .
K1 C118 3.392(5) 2_565
K1 O101 2.688(3) .
K1 O102 2.716(3) 2_565
K1 O301 3.236(4) .
K1 O401 2.595(3) .
K1 O501 2.734(5) .
O11 Yb1 2.266(3) .
O101 Yb1 2.286(3) .
O102 K1 2.716(3) 2_565
O103 Yb1 2.302(3) .
O201 Yb1 2.340(3) .
O203 Yb1 2.292(3) .
O301 Yb1 2.305(3) .
O401 Yb1 2.333(3) .
O403 Yb1 2.304(3) .
O501 H501 0.860(10) .

loop_
_geom_torsion_atom_site_label_1
_geom_torsion_atom_site_label_2
_geom_torsion_atom_site_label_3
_geom_torsion_atom_site_label_4
_geom_torsion
_geom_torsion_site_symmetry_1
_geom_torsion_site_symmetry_4
C101 C102 C105 C106 -42.9(6) . .
C101 C102 C105 C110 140.0(4) . .
C101 C102 O101 K1 156.4(3) . .
C101 C102 O101 Yb1 -21.3(6) . .
C101 C103 C111 C112 176.7(4) . .
C101 C103 C111 C116 -5.4(7) . .
C101 C103 O102 K1 -21.9(10) . 2_565
C101 C104 C117 C118 112.5(5) . .
C101 C104 C117 C122 -68.7(6) . .
C101 C104 O103 Yb1 22.8(6) . .
C102 C101 C103 C111 -61.2(6) . .
C102 C101 C103 O102 121.6(5) . .
C102 C101 C104 C117 -177.5(4) . .
C102 C101 C104 O103 3.7(6) . .
C102 C105 C106 C107 -178.9(4) . .
C102 C105 C110 C109 178.8(4) . .
C103 C101 C102 C105 -0.4(6) . .
C103 C101 C102 O101 -178.1(4) . .
C103 C101 C104 C117 -3.7(5) . .
C103 C101 C104 O103 177.5(4) . .
C103 C111 C112 C113 177.7(4) . .
C103 C111 C116 C115 -179.8(5) . .
C104 C101 C102 C105 173.1(3) . .
C104 C101 C102 O101 -4.6(6) . .
C104 C101 C103 C111 125.0(4) . .
C104 C101 C103 O102 -52.2(6) . .
C104 C117 C118 C119 179.5(4) . .
C104 C117 C118 K1 -78.6(4) . 2_565
C104 C117 C122 C121 -178.5(4) . .
C105 C102 O101 K1 -21.4(4) . .
C105 C102 O101 Yb1 160.9(3) . .
C105 C106 C107 C108 1.1(7) . .
C106 C105 C110 C109 1.5(7) . .
C106 C107 C108 C109 0.0(7) . .
C107 C108 C109 C110 -0.3(7) . .
C108 C109 C110 C105 -0.5(7) . .
C110 C105 C106 C107 -1.9(6) . .
C111 C103 O102 K1 160.9(5) . 2_565
C111 C112 C113 C114 1.6(8) . .
C112 C111 C116 C115 -1.9(7) . .
C112 C113 C114 C115 -0.6(8) . .
C113 C114 C115 C116 -1.7(8) . .
C114 C115 C116 C111 2.9(8) . .
C116 C111 C112 C113 -0.3(7) . .
C117 C104 O103 Yb1 -156.1(3) . .
C117 C118 C119 C120 -0.8(8) . .
C118 C117 C122 C121 0.3(7) . .
C118 C119 C120 C121 0.0(8) . .
C119 C120 C121 C122 1.0(8) . .
C120 C121 C122 C117 -1.1(8) . .
C122 C117 C118 C119 0.7(7) . .
C122 C117 C118 K1 102.5(4) . 2_565
C201 C202 C205 C206 -53.2(6) . .
C201 C202 C205 C210 128.0(5) . .
C201 C202 O201 Yb1 10.5(7) . .
C201 C203 C211 C212 174.3(4) . .
C201 C203 C211 C216 -12.1(6) . .
C201 C204 C217 C218 -51.4(6) . .
C201 C204 C217 C222 133.4(4) . .
C201 C204 O203 Yb1 19.3(7) . .
C202 C201 C203 C211 113.5(4) . .
C202 C201 C203 O303 -64.0(6) . .
C202 C201 C204 C217 172.4(4) . .
C202 C201 C204 O203 -5.6(6) . .
C202 C205 C206 C207 179.1(5) . .
C202 C205 C210 C209 -178.5(4) . .
C203 C201 C202 C205 -8.1(6) . .
C203 C201 C202 O201 172.7(4) . .
C203 C201 C204 C217 -8.4(6) . .
C203 C201 C204 O203 173.6(4) . .
C203 C211 C212 C213 174.9(4) . .
C203 C211 C216 C215 -174.2(4) . .
C204 C201 C202 C205 171.1(4) . .
C204 C201 C202 O201 -8.0(7) . .
C204 C201 C203 C211 -65.8(5) . .
C204 C201 C203 O303 116.8(5) . .
C204 C217 C218 C219 -174.4(4) . .
C204 C217 C222 C221 177.5(4) . .
C205 C202 O201 Yb1 -168.7(3) . .
C205 C206 C207 C208 0.1(8) . .
C206 C205 C210 C209 2.6(7) . .
C206 C207 C208 C209 1.2(8) . .
C207 C208 C209 C210 -0.7(8) . .
C208 C209 C210 C205 -1.3(8) . .
C210 C205 C206 C207 -2.0(7) . .
C211 C212 C213 C214 -1.9(8) . .
C212 C211 C216 C215 -0.5(7) . .
C212 C213 C214 C215 2.0(8) . .
C213 C214 C215 C216 -1.4(8) . .
C214 C215 C216 C211 0.6(7) . .
C216 C211 C212 C213 1.1(7) . .
C217 C204 O203 Yb1 -158.7(3) . .
C217 C218 C219 C220 -2.5(7) . .
C218 C217 C222 C221 2.2(7) . .
C218 C219 C220 C221 1.0(8) . .
C219 C220 C221 C222 2.0(8) . .
C220 C221 C222 C217 -3.6(8) . .
C222 C217 C218 C219 0.9(7) . .
C301 C302 C305 C306 37.9(9) . .
C301 C302 C305 C310 -144.4(5) . .
C301 C302 O301 K1 -124.3(4) . .
C301 C302 O301 Yb1 24.8(7) . .
C301 C303 C311 C312 164.0(4) . .
C301 C303 C311 C316 -15.9(7) . .
C301 C304 C317 C318 -50.6(6) . .
C301 C304 C317 C322 132.3(4) . .
C301 C304 O11 Yb1 -26.4(7) . .
C302 C301 C303 C311 99.7(5) . .
C302 C301 C303 O302 -81.2(6) . .
C302 C301 C304 C317 -175.1(4) . .
C302 C301 C304 O11 2.6(7) . .
C302 C305 C306 C307 176.3(6) . .
C302 C305 C310 C309 -178.6(5) . .
C303 C301 C302 C305 -0.1(7) . .
C303 C301 C302 O301 -174.9(5) . .
C303 C301 C304 C317 -1.9(6) . .
C303 C301 C304 O11 175.8(4) . .
C303 C311 C312 C313 -178.6(4) . .
C303 C311 C316 C315 -179.6(4) . .
C304 C301 C302 C305 172.8(5) . .
C304 C301 C302 O301 -2.0(7) . .
C304 C301 C303 C311 -73.5(6) . .
C304 C301 C303 O302 105.6(6) . .
C304 C317 C318 C319 -178.5(4) . .
C304 C317 C322 C321 -179.1(4) . .
C305 C302 O301 K1 60.4(5) . .
C305 C302 O301 Yb1 -150.5(4) . .
C305 C306 C307 C308 3.3(12) . .
C306 C305 C310 C309 -0.6(9) . .
C306 C307 C308 C309 -2.9(13) . .
C307 C308 C309 C310 0.8(11) . .
C308 C309 C310 C305 1.0(10) . .
C310 C305 C306 C307 -1.4(10) . .
C311 C312 C313 C314 -1.3(7) . .
C312 C311 C316 C315 0.4(7) . .
C312 C313 C314 C315 -0.5(7) . .
C313 C314 C315 C316 2.2(7) . .
C314 C315 C316 C311 -2.2(7) . .
C316 C311 C312 C313 1.3(7) . .
C317 C304 O11 Yb1 151.4(3) . .
C317 C318 C319 C320 -1.6(7) . .
C318 C317 C322 C321 3.7(6) . .
C318 C319 C320 C321 2.6(7) . .
C319 C320 C321 C322 -0.4(7) . .
C320 C321 C322 C317 -2.7(7) . .
C322 C317 C318 C319 -1.5(6) . .
C401 C402 C405 C406 -65.9(5) . .
C401 C402 C405 C410 117.5(5) . .
C401 C402 O401 K1 -161.6(3) . .
C401 C402 O401 Yb1 43.9(5) . .
C401 C403 C411 C412 173.1(4) . .
C401 C403 C411 C416 -9.0(6) . .
C401 C404 C417 C418 -36.3(6) . .
C401 C404 C417 C422 149.5(4) . .
C401 C404 O403 Yb1 -9.7(6) . .
C402 C401 C403 C411 128.2(4) . .
C402 C401 C403 O402 -48.2(6) . .
C402 C401 C404 C417 159.0(4) . .
C402 C401 C404 O403 -18.4(6) . .
C402 C405 C406 C407 -176.6(4) . .
C402 C405 C410 C409 176.9(4) . .
C403 C401 C402 C405 -7.3(6) . .
C403 C401 C402 O401 174.7(4) . .
C403 C401 C404 C417 -15.6(6) . .
C403 C401 C404 O403 167.0(4) . .
C403 C411 C412 C413 179.2(4) . .
C403 C411 C416 C415 -179.2(4) . .
C404 C401 C402 C405 177.9(4) . .
C404 C401 C402 O401 -0.1(6) . .
C404 C401 C403 C411 -57.1(5) . .
C404 C401 C403 O402 126.5(5) . .
C404 C417 C418 C419 -177.2(4) . .
C404 C417 C422 C421 177.7(4) . .
C405 C402 O401 K1 20.4(5) . .
C405 C402 O401 Yb1 -134.1(3) . .
C405 C406 C407 C408 -0.5(7) . .
C406 C405 C410 C409 0.3(6) . .
C406 C407 C408 C409 0.4(7) . .
C407 C408 C409 C410 0.0(7) . .
C408 C409 C410 C405 -0.4(7) . .
C410 C405 C406 C407 0.1(7) . .
C411 C412 C413 C414 -0.5(7) . .
C412 C411 C416 C415 -1.3(6) . .
C412 C413 C414 C415 -0.1(7) . .
C413 C414 C415 C416 0.0(7) . .
C414 C415 C416 C411 0.7(6) . .
C416 C411 C412 C413 1.1(6) . .
C417 C404 O403 Yb1 172.8(3) . .
C417 C418 C419 C420 0.6(7) . .
C418 C417 C422 C421 3.4(7) . .
C418 C419 C420 C421 1.4(8) . .
C419 C420 C421 C422 -1.0(8) . .
C420 C421 C422 C417 -1.4(8) . .
C422 C417 C418 C419 -3.0(7) . .
C502 C501 O501 K1 -108.4(6) . .
K1 C118 C119 C120 -110.8(5) 2_565 .
O11 C304 C317 C318 131.5(4) . .
O11 C304 C317 C322 -45.6(5) . .
O101 C102 C105 C106 135.0(4) . .
O101 C102 C105 C110 -42.1(5) . .
O102 C103 C111 C112 -6.1(6) . .
O102 C103 C111 C116 171.8(4) . .
O103 C104 C117 C118 -68.6(5) . .
O103 C104 C117 C122 110.2(5) . .
O201 C202 C205 C206 126.1(5) . .
O201 C202 C205 C210 -52.8(6) . .
O203 C204 C217 C218 126.7(4) . .
O203 C204 C217 C222 -48.4(6) . .
O301 C302 C305 C306 -146.9(6) . .
O301 C302 C305 C310 30.8(7) . .
O302 C303 C311 C312 -15.1(7) . .
O302 C303 C311 C316 165.0(5) . .
O303 C203 C211 C212 -8.2(6) . .
O303 C203 C211 C216 165.4(4) . .
O401 C402 C405 C406 112.2(5) . .
O401 C402 C405 C410 -64.4(5) . .
O402 C403 C411 C412 -10.5(6) . .
O402 C403 C411 C416 167.5(4) . .
O403 C404 C417 C418 141.3(4) . .
O403 C404 C417 C422 -32.9(6) . .
